data_7111247
loop_
_publ_author_name
'Izod, Keith'
'McFarlane, William'
'Clegg, William'

_publ_section_title
;
 Dilithio-1,1,2-tris(diphenylphosphinoyl)ethane-1,2-diide: the first
 formal 1,2-dicarbanion stabilised by phosphorus?Electronic supplementary
 information (ESI) available: atomic coordinates for 1 and calculated
 atomic coordinates for 3 along with calculated energies. See
 http://www.rsc.org/suppdata/cc/b2/b206963f/
;
_journal_issue 21
_journal_name_full 'Chemical Communications'
_journal_page_first 2532
_journal_paper_doi 10.1039/b206963f
_journal_year 2002
_chemical_formula_sum 'C105 H102 Li4 O8 P6'
_chemical_formula_weight 1705.45
_chemical_name_systematic
;
?
;
_space_group_IT_number 14
_symmetry_cell_setting monoclinic
_symmetry_space_group_name_Hall '-P 2ybc'
_symmetry_space_group_name_H-M 'P 1 21/c 1'
_atom_sites_solution_hydrogens geom
_atom_sites_solution_primary direct
_atom_sites_solution_secondary difmap
_audit_creation_method SHELXL-97
_cell_angle_alpha 90.00
_cell_angle_beta 97.956(2)
_cell_angle_gamma 90.00
_cell_formula_units_Z 2
_cell_length_a 14.1978(6)
_cell_length_b 16.1487(7)
_cell_length_c 19.8548(8)
_cell_measurement_reflns_used 28631
_cell_measurement_temperature 160(2)
_cell_measurement_theta_max 28.30
_cell_measurement_theta_min 2.27
_cell_volume 4508.4(3)
_computing_cell_refinement 'Bruker SAINT'
_computing_data_collection 'Bruker SMART'
_computing_data_reduction 'Bruker SAINT'
_computing_molecular_graphics 'Bruker SHELXTL'
_computing_publication_material 'Bruker SHELXTL and local programs'
_computing_structure_refinement 'Bruker SHELXTL'
_computing_structure_solution 'Bruker SHELXTL'
_diffrn_ambient_temperature 160(2)
_diffrn_measured_fraction_theta_full 0.994
_diffrn_measured_fraction_theta_max 0.915
_diffrn_measurement_device_type 'Bruker SMART 1K CCD diffractometer'
_diffrn_measurement_method '\w rotation with narrow frames'
_diffrn_radiation_monochromator graphite
_diffrn_radiation_source 'sealed tube'
_diffrn_radiation_type MoK\a
_diffrn_radiation_wavelength 0.71073
_diffrn_reflns_av_R_equivalents 0.0402
_diffrn_reflns_av_sigmaI/netI 0.0427
_diffrn_reflns_limit_h_max 18
_diffrn_reflns_limit_h_min -18
_diffrn_reflns_limit_k_max 20
_diffrn_reflns_limit_k_min -21
_diffrn_reflns_limit_l_max 26
_diffrn_reflns_limit_l_min -26
_diffrn_reflns_number 35838
_diffrn_reflns_theta_full 26.00
_diffrn_reflns_theta_max 28.39
_diffrn_reflns_theta_min 1.63
_diffrn_standards_decay_% 0
_diffrn_standards_number 0
_exptl_absorpt_coefficient_mu 0.177
_exptl_absorpt_correction_T_max 0.972
_exptl_absorpt_correction_T_min 0.932
_exptl_absorpt_correction_type multi-scan
_exptl_crystal_colour red
_exptl_crystal_density_diffrn 1.256
_exptl_crystal_density_method 'not measured'
_exptl_crystal_description plate
_exptl_crystal_F_000 1796
_exptl_crystal_size_max 0.40
_exptl_crystal_size_mid 0.40
_exptl_crystal_size_min 0.16
_refine_diff_density_max 0.732
_refine_diff_density_min -0.467
_refine_diff_density_rms 0.083
_refine_ls_extinction_method none
_refine_ls_goodness_of_fit_ref 1.271
_refine_ls_hydrogen_treatment constr
_refine_ls_matrix_type full
_refine_ls_number_parameters 572
_refine_ls_number_reflns 10355
_refine_ls_number_restraints 57
_refine_ls_restrained_S_all 1.271
_refine_ls_R_factor_all 0.0905
_refine_ls_R_factor_gt 0.0780
_refine_ls_shift/su_max 0.000
_refine_ls_shift/su_mean 0.000
_refine_ls_structure_factor_coef Fsqd
_refine_ls_weighting_details 'calc w=1/[\s^2^(Fo^2^)+(0.0432P)^2^+9.7938P] where P=(Fo^2^+2Fc^2^)/3'
_refine_ls_weighting_scheme calc
_refine_ls_wR_factor_gt 0.1689
_refine_ls_wR_factor_ref 0.1739
_reflns_number_gt 8725
_reflns_number_total 10355
_reflns_threshold_expression I>2\s(I)
_cod_data_source_file b206963fsup1.cif
_cod_data_source_block ki77
_cod_original_sg_symbol_H-M P2(1)/c
_cod_database_code 7111247

loop_
_symmetry_equiv_pos_as_xyz
'x, y, z'
'-x, y+1/2, -z+1/2'
'-x, -y, -z'
'x, -y-1/2, z-1/2'

loop_
_atom_site_label
_atom_site_type_symbol
_atom_site_fract_x
_atom_site_fract_y
_atom_site_fract_z
_atom_site_U_iso_or_equiv
_atom_site_adp_type
_atom_site_occupancy
_atom_site_symmetry_multiplicity
_atom_site_calc_flag
_atom_site_refinement_flags
_atom_site_disorder_assembly
_atom_site_disorder_group
Li1 Li 0.4742(4) 0.3993(4) 0.5044(3) 0.0220(11) Uani 1 1 d . . .
Li2 Li 0.5363(4) 0.4688(3) 0.6167(3) 0.0180(10) Uani 1 1 d . . .
P1 P 0.52877(5) 0.35294(5) 0.37531(4) 0.01284(16) Uani 1 1 d . . .
P2 P 0.69388(5) 0.39616(5) 0.52410(4) 0.01248(16) Uani 1 1 d . . .
P3 P 0.68712(5) 0.53105(5) 0.41805(4) 0.01263(16) Uani 1 1 d . . .
O1 O 0.46484(14) 0.41358(13) 0.40868(10) 0.0155(4) Uani 1 1 d . . .
O2 O 0.59818(14) 0.40238(13) 0.55185(10) 0.0170(4) Uani 1 1 d . . .
O3 O 0.59252(14) 0.57600(13) 0.42188(10) 0.0157(4) Uani 1 1 d . . .
C1 C 0.6459(2) 0.37525(18) 0.38614(15) 0.0152(6) Uani 1 1 d . . .
H1 H 0.6828 0.3523 0.3543 0.018 Uiso 1 1 calc R . .
C2 C 0.6972(2) 0.42858(17) 0.44195(15) 0.0133(5) Uani 1 1 d . . .
C3 C 0.4956(2) 0.25098(18) 0.40762(14) 0.0168(6) Uani 1 1 d . . .
C4 C 0.5603(2) 0.1858(2) 0.41069(16) 0.0222(7) Uani 1 1 d . . .
H4 H 0.6208 0.1946 0.3967 0.027 Uiso 1 1 calc R . .
C5 C 0.5379(3) 0.1083(2) 0.43384(18) 0.0282(8) Uani 1 1 d . . .
H5 H 0.5824 0.0642 0.4349 0.034 Uiso 1 1 calc R . .
C6 C 0.4505(3) 0.0952(2) 0.45542(17) 0.0295(8) Uani 1 1 d . . .
H6 H 0.4350 0.0422 0.4716 0.035 Uiso 1 1 calc R . .
C7 C 0.3858(3) 0.1594(2) 0.45335(17) 0.0276(8) Uani 1 1 d . . .
H7 H 0.3260 0.1506 0.4685 0.033 Uiso 1 1 calc R . .
C8 C 0.4078(2) 0.2368(2) 0.42927(16) 0.0213(7) Uani 1 1 d . . .
H8 H 0.3626 0.2804 0.4276 0.026 Uiso 1 1 calc R . .
C9 C 0.4864(2) 0.34201(18) 0.28453(15) 0.0168(6) Uani 1 1 d . . .
C10 C 0.5368(2) 0.3780(2) 0.23632(16) 0.0236(7) Uani 1 1 d . . .
H10 H 0.5956 0.4051 0.2507 0.028 Uiso 1 1 calc R . .
C11 C 0.5014(3) 0.3743(2) 0.16751(17) 0.0301(8) Uani 1 1 d . . .
H11 H 0.5364 0.3986 0.1352 0.036 Uiso 1 1 calc R . .
C12 C 0.4162(3) 0.3358(2) 0.14578(18) 0.0332(8) Uani 1 1 d . . .
H12 H 0.3928 0.3331 0.0986 0.040 Uiso 1 1 calc R . .
C13 C 0.3647(3) 0.3010(2) 0.19290(18) 0.0328(8) Uani 1 1 d . . .
H13 H 0.3053 0.2753 0.1781 0.039 Uiso 1 1 calc R . .
C14 C 0.3997(2) 0.3038(2) 0.26163(16) 0.0239(7) Uani 1 1 d . . .
H14 H 0.3642 0.2792 0.2936 0.029 Uiso 1 1 calc R . .
C15 C 0.7812(2) 0.44890(19) 0.58516(15) 0.0161(6) Uani 1 1 d . . .
C16 C 0.7583(2) 0.5251(2) 0.61221(17) 0.0218(7) Uani 1 1 d . . .
H16 H 0.6968 0.5482 0.5997 0.026 Uiso 1 1 calc R . .
C17 C 0.8252(3) 0.5672(2) 0.65735(18) 0.0276(7) Uani 1 1 d . . .
H17 H 0.8093 0.6192 0.6751 0.033 Uiso 1 1 calc R . .
C18 C 0.9146(3) 0.5339(2) 0.67671(19) 0.0319(8) Uani 1 1 d . . .
H18 H 0.9602 0.5632 0.7073 0.038 Uiso 1 1 calc R . .
C19 C 0.9375(2) 0.4578(2) 0.65144(19) 0.0305(8) Uani 1 1 d . . .
H19 H 0.9983 0.4341 0.6655 0.037 Uiso 1 1 calc R . .
C20 C 0.8712(2) 0.4159(2) 0.60535(17) 0.0235(7) Uani 1 1 d . . .
H20 H 0.8877 0.3641 0.5875 0.028 Uiso 1 1 calc R . .
C21 C 0.7288(2) 0.28782(18) 0.52728(15) 0.0164(6) Uani 1 1 d . . .
C22 C 0.7945(2) 0.2581(2) 0.48652(17) 0.0213(7) Uani 1 1 d . . .
H22 H 0.8202 0.2944 0.4561 0.026 Uiso 1 1 calc R . .
C23 C 0.8218(2) 0.1756(2) 0.4906(2) 0.0298(8) Uani 1 1 d . . .
H23 H 0.8659 0.1554 0.4626 0.036 Uiso 1 1 calc R . .
C24 C 0.7854(3) 0.1226(2) 0.5351(2) 0.0351(9) Uani 1 1 d . . .
H24 H 0.8051 0.0664 0.5381 0.042 Uiso 1 1 calc R . .
C25 C 0.7206(3) 0.1512(2) 0.5752(2) 0.0311(8) Uani 1 1 d . . .
H25 H 0.6957 0.1147 0.6059 0.037 Uiso 1 1 calc R . .
C26 C 0.6915(2) 0.2339(2) 0.57075(16) 0.0216(7) Uani 1 1 d . . .
H26 H 0.6458 0.2531 0.5978 0.026 Uiso 1 1 calc R . .
C27 C 0.7805(2) 0.59798(19) 0.46041(15) 0.0161(6) Uani 1 1 d . . .
C28 C 0.7592(2) 0.6806(2) 0.47186(17) 0.0218(7) Uani 1 1 d . . .
H28 H 0.6959 0.7001 0.4607 0.026 Uiso 1 1 calc R . .
C29 C 0.8306(3) 0.7344(2) 0.4997(2) 0.0304(8) Uani 1 1 d . . .
H29 H 0.8157 0.7906 0.5075 0.036 Uiso 1 1 calc R . .
C30 C 0.9230(3) 0.7068(2) 0.51589(19) 0.0303(8) Uani 1 1 d . . .
H30 H 0.9714 0.7439 0.5348 0.036 Uiso 1 1 calc R . .
C31 C 0.9447(2) 0.6253(2) 0.50461(18) 0.0269(7) Uani 1 1 d . . .
H31 H 1.0082 0.6062 0.5160 0.032 Uiso 1 1 calc R . .
C32 C 0.8743(2) 0.5711(2) 0.47676(17) 0.0226(7) Uani 1 1 d . . .
H32 H 0.8900 0.5151 0.4687 0.027 Uiso 1 1 calc R . .
C33 C 0.7098(2) 0.53493(19) 0.33037(15) 0.0163(6) Uani 1 1 d . . .
C34 C 0.7865(2) 0.4924(2) 0.30922(17) 0.0233(7) Uani 1 1 d . . .
H34 H 0.8285 0.4617 0.3413 0.028 Uiso 1 1 calc R . .
C35 C 0.8015(3) 0.4950(2) 0.24150(18) 0.0295(8) Uani 1 1 d . . .
H35 H 0.8537 0.4661 0.2274 0.035 Uiso 1 1 calc R . .
C36 C 0.7405(3) 0.5396(2) 0.19465(18) 0.0297(8) Uani 1 1 d . . .
H36 H 0.7503 0.5406 0.1483 0.036 Uiso 1 1 calc R . .
C37 C 0.6655(3) 0.5826(2) 0.21519(17) 0.0282(8) Uani 1 1 d . . .
H37 H 0.6238 0.6135 0.1830 0.034 Uiso 1 1 calc R . .
C38 C 0.6509(2) 0.5807(2) 0.28314(16) 0.0214(7) Uani 1 1 d . . .
H38 H 0.5999 0.6114 0.2972 0.026 Uiso 1 1 calc R . .
O4 O 0.58750(17) 0.43306(14) 0.70730(11) 0.0242(5) Uani 1 1 d . . .
C39 C 0.6508(3) 0.4694(2) 0.76176(19) 0.0328(8) Uani 1 1 d . . .
H39A H 0.6174 0.4795 0.8016 0.039 Uiso 1 1 calc R . .
H39B H 0.6760 0.5227 0.7473 0.039 Uiso 1 1 calc R . .
C40 C 0.7311(3) 0.4073(3) 0.7795(2) 0.0423(10) Uani 1 1 d . . .
H40A H 0.7476 0.4018 0.8294 0.051 Uiso 1 1 calc R . .
H40B H 0.7885 0.4244 0.7599 0.051 Uiso 1 1 calc R . .
C41 C 0.6912(3) 0.3262(3) 0.7480(2) 0.0371(9) Uani 1 1 d . . .
H41A H 0.7257 0.3089 0.7102 0.045 Uiso 1 1 calc R . .
H41B H 0.6958 0.2815 0.7824 0.045 Uiso 1 1 calc R . .
C42 C 0.5886(3) 0.3460(2) 0.72216(19) 0.0288(8) Uani 1 1 d . . .
H42A H 0.5661 0.3136 0.6807 0.035 Uiso 1 1 calc R . .
H42B H 0.5474 0.3335 0.7572 0.035 Uiso 1 1 calc R . .
C43 C 1.0595(3) 0.2692(3) 0.7846(2) 0.0370(9) Uani 1 1 d . . .
H43 H 1.0818 0.2838 0.8304 0.044 Uiso 1 1 calc R . .
C44 C 1.1174(3) 0.2822(3) 0.7353(2) 0.0413(10) Uani 1 1 d . . .
H44 H 1.1788 0.3057 0.7473 0.050 Uiso 1 1 calc R . .
C45 C 1.0865(3) 0.2612(3) 0.6691(2) 0.0454(11) Uani 1 1 d . . .
H45 H 1.1262 0.2703 0.6351 0.054 Uiso 1 1 calc R . .
C46 C 0.9978(3) 0.2269(3) 0.6521(2) 0.0447(10) Uani 1 1 d . . .
H46 H 0.9764 0.2117 0.6063 0.054 Uiso 1 1 calc R . .
C47 C 0.9399(3) 0.2145(2) 0.7015(2) 0.0367(9) Uani 1 1 d . . .
H47 H 0.8785 0.1912 0.6892 0.044 Uiso 1 1 calc R . .
C48 C 0.9697(3) 0.2354(2) 0.7686(2) 0.0324(8) Uani 1 1 d . . .
C49 C 0.9071(3) 0.2206(3) 0.8231(3) 0.0516(12) Uani 1 1 d . . .
H49A H 0.9390 0.1825 0.8573 0.077 Uiso 1 1 calc R . .
H49B H 0.8466 0.1964 0.8025 0.077 Uiso 1 1 calc R . .
H49C H 0.8949 0.2734 0.8448 0.077 Uiso 1 1 calc R . .
C50 C 1.0657(6) 0.0481(5) 0.5163(8) 0.136(7) Uani 0.50 1 d PGU A -1
C51 C 1.0710(6) 0.0345(6) 0.5858(7) 0.145(6) Uani 0.50 1 d PGU A -1
C52 C 1.0120(7) -0.0238(7) 0.6102(5) 0.102(5) Uani 0.50 1 d PGU A -1
C53 C 0.9478(6) -0.0685(5) 0.5650(5) 0.067(3) Uani 0.50 1 d PGU A -1
C54 C 0.9426(6) -0.0550(6) 0.4954(5) 0.064(4) Uani 0.50 1 d PGU A -1
C55 C 1.0015(7) 0.0033(6) 0.4711(5) 0.101(4) Uani 0.50 1 d PGU A -1
C56 C 0.9958(11) 0.0179(9) 0.3960(6) 0.176(9) Uani 0.50 1 calc PRU A -1

loop_
_atom_site_aniso_label
_atom_site_aniso_U_11
_atom_site_aniso_U_22
_atom_site_aniso_U_33
_atom_site_aniso_U_23
_atom_site_aniso_U_13
_atom_site_aniso_U_12
Li1 0.017(3) 0.033(3) 0.016(2) -0.005(2) 0.004(2) 0.000(2)
Li2 0.017(2) 0.018(3) 0.018(3) -0.001(2) 0.002(2) 0.002(2)
P1 0.0139(4) 0.0127(3) 0.0121(3) -0.0015(3) 0.0029(3) 0.0007(3)
P2 0.0107(3) 0.0139(3) 0.0131(3) -0.0005(3) 0.0027(3) 0.0022(3)
P3 0.0112(3) 0.0142(3) 0.0132(3) -0.0005(3) 0.0039(3) 0.0005(3)
O1 0.0155(10) 0.0164(10) 0.0145(10) -0.0029(8) 0.0011(8) 0.0028(8)
O2 0.0134(10) 0.0202(11) 0.0178(10) -0.0005(8) 0.0042(8) 0.0018(8)
O3 0.0137(10) 0.0169(10) 0.0174(10) -0.0005(8) 0.0054(8) 0.0007(8)
C1 0.0144(14) 0.0159(14) 0.0159(14) -0.0030(11) 0.0042(11) -0.0001(11)
C2 0.0128(13) 0.0118(13) 0.0159(14) 0.0000(11) 0.0044(11) 0.0007(11)
C3 0.0230(15) 0.0146(14) 0.0123(14) 0.0004(11) 0.0012(11) -0.0020(12)
C4 0.0234(16) 0.0205(16) 0.0225(16) 0.0009(13) 0.0029(13) 0.0005(13)
C5 0.0334(19) 0.0203(16) 0.0296(18) 0.0044(14) -0.0006(15) 0.0030(14)
C6 0.042(2) 0.0241(18) 0.0216(17) 0.0070(14) 0.0022(15) -0.0067(16)
C7 0.0298(18) 0.0334(19) 0.0214(16) 0.0000(14) 0.0100(14) -0.0062(15)
C8 0.0248(17) 0.0232(16) 0.0169(15) -0.0013(12) 0.0066(12) 0.0004(13)
C9 0.0227(15) 0.0132(14) 0.0136(14) -0.0039(11) -0.0007(11) 0.0023(12)
C10 0.0250(17) 0.0259(17) 0.0202(16) -0.0003(13) 0.0034(13) -0.0025(14)
C11 0.036(2) 0.036(2) 0.0199(16) 0.0028(14) 0.0086(14) -0.0010(16)
C12 0.047(2) 0.035(2) 0.0157(16) -0.0003(14) -0.0025(15) -0.0025(17)
C13 0.036(2) 0.034(2) 0.0252(18) -0.0026(15) -0.0060(15) -0.0120(16)
C14 0.0288(18) 0.0247(17) 0.0170(15) 0.0007(13) -0.0005(13) -0.0035(14)
C15 0.0130(14) 0.0214(15) 0.0142(14) 0.0023(11) 0.0035(11) -0.0013(12)
C16 0.0178(15) 0.0230(16) 0.0243(16) -0.0002(13) 0.0013(12) 0.0009(13)
C17 0.0287(18) 0.0248(17) 0.0297(18) -0.0087(14) 0.0052(14) -0.0049(14)
C18 0.0254(18) 0.037(2) 0.0307(19) -0.0065(16) -0.0053(15) -0.0089(16)
C19 0.0156(16) 0.038(2) 0.036(2) 0.0011(16) -0.0054(14) 0.0000(15)
C20 0.0204(16) 0.0235(16) 0.0263(17) -0.0029(13) 0.0019(13) 0.0003(13)
C21 0.0136(14) 0.0162(14) 0.0183(14) -0.0003(11) -0.0025(11) 0.0030(11)
C22 0.0156(15) 0.0234(16) 0.0257(17) -0.0020(13) 0.0059(12) 0.0032(12)
C23 0.0228(17) 0.0274(18) 0.040(2) -0.0061(15) 0.0064(15) 0.0120(14)
C24 0.034(2) 0.0196(17) 0.050(2) 0.0023(16) -0.0001(18) 0.0096(15)
C25 0.035(2) 0.0208(17) 0.037(2) 0.0115(15) 0.0056(16) 0.0015(15)
C26 0.0209(16) 0.0245(17) 0.0205(15) 0.0019(13) 0.0064(12) 0.0020(13)
C27 0.0154(14) 0.0205(15) 0.0133(13) -0.0004(11) 0.0056(11) -0.0019(12)
C28 0.0176(15) 0.0215(16) 0.0270(17) 0.0001(13) 0.0060(13) -0.0017(12)
C29 0.0298(19) 0.0205(17) 0.042(2) -0.0081(15) 0.0090(16) -0.0046(14)
C30 0.0247(18) 0.0317(19) 0.035(2) -0.0069(15) 0.0046(15) -0.0096(15)
C31 0.0150(15) 0.036(2) 0.0292(18) 0.0001(15) 0.0015(13) -0.0017(14)
C32 0.0203(16) 0.0221(16) 0.0253(17) 0.0001(13) 0.0031(13) 0.0028(13)
C33 0.0161(14) 0.0181(14) 0.0156(14) -0.0007(11) 0.0049(11) -0.0038(12)
C34 0.0224(16) 0.0272(17) 0.0218(16) -0.0001(13) 0.0080(13) 0.0054(13)
C35 0.0310(19) 0.0319(19) 0.0289(18) -0.0043(15) 0.0153(15) 0.0062(15)
C36 0.041(2) 0.0297(19) 0.0204(16) -0.0007(14) 0.0133(15) -0.0043(16)
C37 0.0351(19) 0.0294(18) 0.0197(16) 0.0041(14) 0.0022(14) -0.0015(15)
C38 0.0206(16) 0.0224(16) 0.0217(16) 0.0004(13) 0.0048(12) 0.0003(13)
O4 0.0285(13) 0.0228(12) 0.0204(12) 0.0025(9) 0.0000(9) 0.0002(10)
C39 0.038(2) 0.032(2) 0.0272(19) -0.0003(15) 0.0006(16) 0.0002(17)
C40 0.030(2) 0.052(3) 0.042(2) 0.010(2) -0.0054(17) -0.0023(19)
C41 0.030(2) 0.035(2) 0.046(2) 0.0071(18) 0.0045(17) 0.0103(17)
C42 0.0313(19) 0.0213(17) 0.0332(19) 0.0056(14) 0.0026(15) 0.0013(14)
C43 0.036(2) 0.039(2) 0.035(2) -0.0054(17) -0.0001(17) -0.0013(17)
C44 0.029(2) 0.041(2) 0.055(3) -0.001(2) 0.0079(18) -0.0044(18)
C45 0.047(3) 0.051(3) 0.040(2) 0.012(2) 0.013(2) 0.011(2)
C46 0.052(3) 0.047(3) 0.033(2) -0.0003(19) -0.0037(19) 0.011(2)
C47 0.031(2) 0.034(2) 0.042(2) 0.0057(17) -0.0045(17) 0.0009(16)
C48 0.0318(19) 0.0296(19) 0.036(2) 0.0067(16) 0.0049(16) 0.0094(16)
C49 0.038(2) 0.064(3) 0.054(3) 0.014(2) 0.013(2) 0.004(2)
C50 0.075(11) 0.030(8) 0.324(17) -0.013(14) 0.100(15) 0.003(6)
C51 0.066(9) 0.077(10) 0.291(15) -0.081(13) 0.019(12) 0.013(6)
C52 0.071(10) 0.083(11) 0.148(10) -0.049(9) -0.001(9) 0.038(8)
C53 0.053(6) 0.050(6) 0.099(7) -0.009(5) 0.018(6) 0.022(5)
C54 0.037(7) 0.043(8) 0.113(7) 0.005(7) 0.015(7) 0.016(5)
C55 0.072(7) 0.046(6) 0.204(11) 0.035(8) 0.088(8) 0.040(5)
C56 0.19(2) 0.15(2) 0.227(14) 0.095(16) 0.142(15) 0.110(17)

loop_
_atom_type_symbol
_atom_type_description
_atom_type_scat_dispersion_real
_atom_type_scat_dispersion_imag
_atom_type_scat_source
C C 0.0033 0.0016 'International Tables Vol C Tables 4.2.6.8 and 6.1.1.4'
H H 0.0000 0.0000 'International Tables Vol C Tables 4.2.6.8 and 6.1.1.4'
Li Li -0.0003 0.0001 'International Tables Vol C Tables 4.2.6.8 and 6.1.1.4'
O O 0.0106 0.0060 'International Tables Vol C Tables 4.2.6.8 and 6.1.1.4'
P P 0.1023 0.0942 'International Tables Vol C Tables 4.2.6.8 and 6.1.1.4'

loop_
_geom_angle_atom_site_label_1
_geom_angle_atom_site_label_2
_geom_angle_atom_site_label_3
_geom_angle
_geom_angle_site_symmetry_1
_geom_angle_site_symmetry_3
O2 Li1 O3 98.1(3) . 3_666
O2 Li1 O1 115.4(3) . .
O3 Li1 O1 140.8(3) 3_666 .
O4 Li2 O1 121.1(3) . 3_666
O4 Li2 O2 107.5(3) . .
O1 Li2 O2 110.3(3) 3_666 .
O4 Li2 O3 116.8(3) . 3_666
O1 Li2 O3 105.9(2) 3_666 3_666
O2 Li2 O3 91.1(2) . 3_666
O1 P1 C1 115.94(13) . .
O1 P1 C9 110.55(13) . .
C1 P1 C9 109.31(15) . .
O1 P1 C3 102.85(13) . .
C1 P1 C3 116.07(14) . .
C9 P1 C3 101.00(13) . .
O2 P2 C2 117.48(13) . .
O2 P2 C21 107.48(13) . .
C2 P2 C21 106.44(14) . .
O2 P2 C15 106.54(13) . .
C2 P2 C15 112.54(14) . .
C21 P2 C15 105.65(14) . .
O3 P3 C2 118.68(13) . .
O3 P3 C33 107.66(13) . .
C2 P3 C33 106.17(14) . .
O3 P3 C27 106.37(13) . .
C2 P3 C27 114.51(14) . .
C33 P3 C27 101.99(13) . .
P1 O1 Li1 112.8(2) . .
P1 O1 Li2 119.18(19) . 3_666
Li1 O1 Li2 111.8(3) . 3_666
P2 O2 Li1 129.1(2) . .
P2 O2 Li2 139.8(2) . .
Li1 O2 Li2 82.6(2) . .
P3 O3 Li1 132.2(2) . 3_666
P3 O3 Li2 124.35(19) . 3_666
Li1 O3 Li2 81.1(2) 3_666 3_666
C2 C1 P1 125.7(2) . .
C1 C2 P2 116.7(2) . .
C1 C2 P3 109.4(2) . .
P2 C2 P3 122.80(17) . .
C8 C3 C4 118.3(3) . .
C8 C3 P1 122.3(2) . .
C4 C3 P1 119.3(2) . .
C5 C4 C3 121.2(3) . .
C6 C5 C4 119.8(3) . .
C7 C6 C5 119.7(3) . .
C6 C7 C8 120.4(3) . .
C7 C8 C3 120.5(3) . .
C14 C9 C10 118.2(3) . .
C14 C9 P1 121.3(2) . .
C10 C9 P1 120.3(2) . .
C11 C10 C9 120.3(3) . .
C12 C11 C10 120.7(3) . .
C11 C12 C13 119.7(3) . .
C12 C13 C14 120.1(3) . .
C13 C14 C9 120.9(3) . .
C20 C15 C16 118.7(3) . .
C20 C15 P2 121.8(2) . .
C16 C15 P2 119.6(2) . .
C17 C16 C15 120.2(3) . .
C18 C17 C16 120.6(3) . .
C19 C18 C17 119.8(3) . .
C18 C19 C20 119.9(3) . .
C15 C20 C19 120.9(3) . .
C26 C21 C22 119.2(3) . .
C26 C21 P2 120.2(2) . .
C22 C21 P2 120.7(2) . .
C23 C22 C21 120.0(3) . .
C24 C23 C22 120.3(3) . .
C25 C24 C23 120.1(3) . .
C24 C25 C26 120.0(3) . .
C21 C26 C25 120.4(3) . .
C28 C27 C32 118.8(3) . .
C28 C27 P3 118.8(2) . .
C32 C27 P3 122.2(2) . .
C29 C28 C27 120.1(3) . .
C30 C29 C28 120.5(3) . .
C31 C30 C29 119.8(3) . .
C30 C31 C32 120.2(3) . .
C31 C32 C27 120.6(3) . .
C38 C33 C34 118.8(3) . .
C38 C33 P3 119.9(2) . .
C34 C33 P3 121.3(2) . .
C35 C34 C33 120.4(3) . .
C36 C35 C34 120.0(3) . .
C37 C36 C35 120.0(3) . .
C36 C37 C38 120.0(3) . .
C33 C38 C37 120.8(3) . .
C39 O4 C42 104.9(3) . .
C39 O4 Li2 134.1(3) . .
C42 O4 Li2 118.4(3) . .
O4 C39 C40 106.1(3) . .
C39 C40 C41 104.3(3) . .
C42 C41 C40 104.0(3) . .
O4 C42 C41 105.0(3) . .
C44 C43 C48 121.2(4) . .
C45 C44 C43 120.0(4) . .
C44 C45 C46 119.8(4) . .
C45 C46 C47 120.0(4) . .
C46 C47 C48 121.2(4) . .
C43 C48 C47 117.8(4) . .
C43 C48 C49 120.9(4) . .
C47 C48 C49 121.3(4) . .
C51 C50 C55 120.0 . .
C52 C51 C50 120.0 . .
C51 C52 C53 120.0 . .
C54 C53 C52 120.0 . .
C55 C54 C53 120.0 . .
C54 C55 C50 120.0 . .
C54 C55 C56 120.0 . .
C50 C55 C56 120.0 . .

loop_
_geom_bond_atom_site_label_1
_geom_bond_atom_site_label_2
_geom_bond_distance
_geom_bond_site_symmetry_2
Li1 O2 1.879(6) .
Li1 O3 1.893(6) 3_666
Li1 O1 1.900(6) .
Li2 O4 1.933(6) .
Li2 O1 1.964(6) 3_666
Li2 O2 1.973(6) .
Li2 O3 2.017(6) 3_666
P1 O1 1.545(2) .
P1 C1 1.686(3) .
P1 C9 1.828(3) .
P1 C3 1.851(3) .
P2 O2 1.539(2) .
P2 C2 1.720(3) .
P2 C21 1.817(3) .
P2 C15 1.821(3) .
P3 O3 1.538(2) .
P3 C2 1.722(3) .
P3 C33 1.815(3) .
P3 C27 1.824(3) .
O1 Li2 1.964(6) 3_666
O3 Li1 1.893(6) 3_666
O3 Li2 2.017(6) 3_666
C1 C2 1.509(4) .
C3 C8 1.392(4) .
C3 C4 1.393(4) .
C4 C5 1.386(5) .
C5 C6 1.383(5) .
C6 C7 1.383(5) .
C7 C8 1.388(5) .
C9 C14 1.395(4) .
C9 C10 1.399(4) .
C10 C11 1.390(5) .
C11 C12 1.375(5) .
C12 C13 1.383(5) .
C13 C14 1.387(5) .
C15 C20 1.391(4) .
C15 C16 1.399(4) .
C16 C17 1.389(5) .
C17 C18 1.384(5) .
C18 C19 1.383(5) .
C19 C20 1.393(5) .
C21 C26 1.382(4) .
C21 C22 1.402(4) .
C22 C23 1.386(5) .
C23 C24 1.381(6) .
C24 C25 1.377(6) .
C25 C26 1.397(5) .
C27 C28 1.393(4) .
C27 C32 1.395(4) .
C28 C29 1.389(5) .
C29 C30 1.381(5) .
C30 C31 1.376(5) .
C31 C32 1.385(5) .
C33 C38 1.381(4) .
C33 C34 1.400(4) .
C34 C35 1.391(5) .
C35 C36 1.382(5) .
C36 C37 1.380(5) .
C37 C38 1.393(5) .
O4 C39 1.432(4) .
O4 C42 1.436(4) .
C39 C40 1.522(6) .
C40 C41 1.527(6) .
C41 C42 1.510(5) .
C43 C44 1.378(6) .
C43 C48 1.383(5) .
C44 C45 1.369(6) .
C45 C46 1.375(6) .
C46 C47 1.377(6) .
C47 C48 1.384(6) .
C48 C49 1.511(6) .
C50 C51 1.3900 .
C50 C55 1.3900 .
C51 C52 1.3900 .
C52 C53 1.3900 .
C53 C54 1.3900 .
C54 C55 1.3900 .
C55 C56 1.5000 .
